data_7701141
loop_
_publ_author_name
'Preu\&s, Andrea'
'Korb, Marcus'
'Miesel, Dominique'
'R\"uffer, Tobias'
'Hildebrandt, Alexander'
'Lang, Heinrich'

_publ_section_title
;
 Ferrocenyl naphthalenes: substituent- and substitution pattern-depending
 charge transfer studies.
;
_journal_issue 38
_journal_name_full 'Dalton transactions (Cambridge, England : 2003)'
_journal_page_first 14418
_journal_page_last 14432
_journal_paper_doi 10.1039/c9dt03216a
_journal_volume 48
_journal_year 2019
_chemical_formula_moiety 'C30 H24 Fe2'
_chemical_formula_sum 'C30 H24 Fe2'
_chemical_formula_weight 496.19
_space_group_crystal_system monoclinic
_space_group_IT_number 14
_space_group_name_Hall '-P 2ybc'
_space_group_name_H-M_alt 'P 1 21/c 1'
_symmetry_space_group_name_Hall '-P 2ybc'
_symmetry_space_group_name_H-M 'P 1 21/c 1'
_atom_sites_solution_hydrogens geom
_audit_creation_method SHELXL-2013
_audit_update_record
;
2019-02-16 deposited with the CCDC.    2019-08-30 downloaded from the CCDC.
;
_cell_angle_alpha 90
_cell_angle_beta 92.020(3)
_cell_angle_gamma 90
_cell_formula_units_Z 4
_cell_length_a 17.0392(7)
_cell_length_b 10.0481(5)
_cell_length_c 12.2011(5)
_cell_measurement_reflns_used 4688
_cell_measurement_temperature 125.00(10)
_cell_measurement_theta_max 27.6530
_cell_measurement_theta_min 3.5130
_cell_volume 2087.67(16)
_computing_cell_refinement 'CrysAlisPro 1.171.38.41l (Rigaku OD, 2015)'
_computing_data_collection 'CrysAlisPro 1.171.38.41l (Rigaku OD, 2015)'
_computing_data_reduction 'CrysAlisPro 1.171.38.41l (Rigaku OD, 2015)'
_computing_structure_refinement 'SHELXL-2013 (Sheldrick, 2013)'
_computing_structure_solution 'SHELXS-2013 (Sheldrick, 2013)'
_diffrn_ambient_temperature 125.00(10)
_diffrn_measured_fraction_theta_full 0.994
_diffrn_measured_fraction_theta_max 0.994
_diffrn_measurement_device_type 'oxford gemini s'
_diffrn_measurement_method '\w scans'
_diffrn_radiation_type MoK\a
_diffrn_radiation_wavelength 0.71073
_diffrn_reflns_av_R_equivalents 0.0225
_diffrn_reflns_av_unetI/netI 0.0273
_diffrn_reflns_Laue_measured_fraction_full 0.994
_diffrn_reflns_Laue_measured_fraction_max 0.994
_diffrn_reflns_limit_h_max 19
_diffrn_reflns_limit_h_min -20
_diffrn_reflns_limit_k_max 11
_diffrn_reflns_limit_k_min -11
_diffrn_reflns_limit_l_max 14
_diffrn_reflns_limit_l_min -14
_diffrn_reflns_number 10121
_diffrn_reflns_point_group_measured_fraction_full 0.994
_diffrn_reflns_point_group_measured_fraction_max 0.994
_diffrn_reflns_theta_full 25.000
_diffrn_reflns_theta_max 24.997
_diffrn_reflns_theta_min 3.342
_exptl_absorpt_coefficient_mu 1.406
_exptl_absorpt_correction_T_max 1.00000
_exptl_absorpt_correction_T_min 0.98176
_exptl_absorpt_correction_type multi-scan
_exptl_absorpt_process_details
;
CrysAlisPro 1.171.38.41l (Rigaku Oxford Diffraction, 2015)
Empirical absorption correction using spherical harmonics,
 implemented in SCALE3 ABSPACK scaling algorithm.
;
_exptl_crystal_colour orange
_exptl_crystal_density_diffrn 1.579
_exptl_crystal_description block
_exptl_crystal_F_000 1024
_exptl_crystal_size_max 0.4
_exptl_crystal_size_mid 0.4
_exptl_crystal_size_min 0.4
_refine_diff_density_max 0.262
_refine_diff_density_min -0.266
_refine_diff_density_rms 0.053
_refine_ls_extinction_method none
_refine_ls_goodness_of_fit_ref 1.028
_refine_ls_hydrogen_treatment constr
_refine_ls_matrix_type full
_refine_ls_number_parameters 289
_refine_ls_number_reflns 3653
_refine_ls_number_restraints 0
_refine_ls_restrained_S_all 1.028
_refine_ls_R_factor_all 0.0310
_refine_ls_R_factor_gt 0.0259
_refine_ls_shift/su_max 0.001
_refine_ls_shift/su_mean 0.000
_refine_ls_structure_factor_coef Fsqd
_refine_ls_weighting_details 'w=1/[\s^2^(Fo^2^)+(0.0261P)^2^+1.1694P] where P=(Fo^2^+2Fc^2^)/3'
_refine_ls_weighting_scheme calc
_refine_ls_wR_factor_gt 0.0598
_refine_ls_wR_factor_ref 0.0619
_reflns_Friedel_coverage 0.000
_reflns_number_gt 3254
_reflns_number_total 3653
_reflns_threshold_expression 'I > 2\s(I)'
_cod_data_source_file c9dt03216a2.cif
_cod_data_source_block DA-AP-1-8-Fc2Naph
_cod_depositor_comments 'Adding full bibliography for 7701130--7701141.cif.'
_cod_database_code 7701141
_shelx_space_group_comment
;
The symmetry employed for this shelxl refinement is uniquely defined
by the following loop, which should always be used as a source of
symmetry information in preference to the above space-group names.
They are only intended as comments.
;
_oxdiff_exptl_absorpt_empirical_full_min 0.945
_oxdiff_exptl_absorpt_empirical_full_max 1.045
_oxdiff_exptl_absorpt_empirical_details
;
Empirical correction (ABSPACK) includes:
- Absorption correction using spherical harmonics
- Frame scaling
;
_shelxl_version_number 2013-4

loop_
_space_group_symop_operation_xyz
'x, y, z'
'-x, y+1/2, -z+1/2'
'-x, -y, -z'
'x, -y-1/2, z-1/2'

loop_
_atom_site_label
_atom_site_type_symbol
_atom_site_fract_x
_atom_site_fract_y
_atom_site_fract_z
_atom_site_U_iso_or_equiv
_atom_site_adp_type
_atom_site_occupancy
_atom_site_site_symmetry_order
_atom_site_calc_flag
_atom_site_refinement_flags_posn
_atom_site_refinement_flags_adp
C21 C 0.20595(10) 0.92146(19) 0.17177(14) 0.0128(4) Uani 1 1 d . .
C22 C 0.17844(11) 1.0029(2) 0.08829(15) 0.0173(4) Uani 1 1 d . .
H2 H 0.1533 0.9647 0.0271 0.021 Uiso 1 1 calc R U
C23 C 0.18712(11) 1.1416(2) 0.09251(16) 0.0210(5) Uani 1 1 d . .
H3 H 0.1717 1.1936 0.0325 0.025 Uiso 1 1 calc R U
C24 C 0.21814(11) 1.1995(2) 0.18450(17) 0.0200(4) Uani 1 1 d . .
H4 H 0.2192 1.2918 0.1901 0.024 Uiso 1 1 calc R U
C25 C 0.24887(10) 1.1213(2) 0.27185(15) 0.0159(4) Uani 1 1 d . .
C26 C 0.27765(11) 1.1813(2) 0.36991(16) 0.0195(4) Uani 1 1 d . .
H6 H 0.2739 1.2731 0.3782 0.023 Uiso 1 1 calc R U
C27 C 0.31088(11) 1.1069(2) 0.45262(16) 0.0197(4) Uani 1 1 d . .
H7 H 0.3252 1.1460 0.5194 0.024 Uiso 1 1 calc R U
C28 C 0.32319(11) 0.9705(2) 0.43578(15) 0.0158(4) Uani 1 1 d . .
H8 H 0.3502 0.9219 0.4898 0.019 Uiso 1 1 calc R U
C29 C 0.29670(10) 0.90626(19) 0.34222(14) 0.0124(4) Uani 1 1 d . .
C30 C 0.25051(10) 0.9791(2) 0.26173(14) 0.0129(4) Uani 1 1 d . .
C1 C 0.18312(10) 0.77903(19) 0.17070(14) 0.0116(4) Uani 1 1 d . .
C2 C 0.15500(11) 0.70453(19) 0.26082(15) 0.0144(4) Uani 1 1 d . .
H12 H 0.1475 0.7373 0.3310 0.017 Uiso 1 1 calc R U
C3 C 0.14039(11) 0.5725(2) 0.22551(15) 0.0169(4) Uani 1 1 d . .
H13 H 0.1223 0.5034 0.2685 0.020 Uiso 1 1 calc R U
C4 C 0.15821(11) 0.5638(2) 0.11296(16) 0.0175(4) Uani 1 1 d . .
H14 H 0.1540 0.4881 0.0693 0.021 Uiso 1 1 calc R U
C5 C 0.18353(10) 0.69078(19) 0.07895(15) 0.0140(4) Uani 1 1 d . .
H15 H 0.1980 0.7131 0.0085 0.017 Uiso 1 1 calc R U
C6 C -0.00241(11) 0.8609(2) 0.12678(16) 0.0205(4) Uani 1 1 d . .
H16 H 0.0097 0.9479 0.1472 0.025 Uiso 1 1 calc R U
C7 C -0.03263(11) 0.7609(2) 0.19557(17) 0.0232(5) Uani 1 1 d . .
H17 H -0.0438 0.7706 0.2692 0.028 Uiso 1 1 calc R U
C8 C -0.04284(11) 0.6436(2) 0.13233(17) 0.0221(5) Uani 1 1 d . .
H18 H -0.0621 0.5629 0.1572 0.027 Uiso 1 1 calc R U
C9 C -0.01883(11) 0.6704(2) 0.02504(16) 0.0202(4) Uani 1 1 d . .
H19 H -0.0193 0.6104 -0.0330 0.024 Uiso 1 1 calc R U
C10 C 0.00605(11) 0.8048(2) 0.02145(16) 0.0187(4) Uani 1 1 d . .
H20 H 0.0247 0.8486 -0.0395 0.022 Uiso 1 1 calc R U
C11 C 0.32152(10) 0.76717(19) 0.32304(14) 0.0118(4) Uani 1 1 d . .
C15 C 0.34713(10) 0.71517(19) 0.22141(14) 0.0134(4) Uani 1 1 d . .
H22 H 0.3515 0.7629 0.1566 0.016 Uiso 1 1 calc R U
C14 C 0.36469(10) 0.57832(19) 0.23619(15) 0.0153(4) Uani 1 1 d . .
H23 H 0.3817 0.5204 0.1825 0.018 Uiso 1 1 calc R U
C13 C 0.35180(10) 0.54504(19) 0.34683(15) 0.0153(4) Uani 1 1 d . .
H24 H 0.3590 0.4616 0.3786 0.018 Uiso 1 1 calc R U
C12 C 0.32592(10) 0.66118(19) 0.40059(15) 0.0137(4) Uani 1 1 d . .
H25 H 0.3138 0.6672 0.4742 0.016 Uiso 1 1 calc R U
C16 C 0.50508(11) 0.8427(2) 0.39189(15) 0.0190(4) Uani 1 1 d . .
H26 H 0.4886 0.9282 0.4090 0.023 Uiso 1 1 calc R U
C20 C 0.51131(12) 0.7345(2) 0.46544(16) 0.0234(5) Uani 1 1 d . .
H27 H 0.4997 0.7361 0.5393 0.028 Uiso 1 1 calc R U
C19 C 0.53842(11) 0.6228(2) 0.40653(18) 0.0258(5) Uani 1 1 d . .
H28 H 0.5478 0.5383 0.4351 0.031 Uiso 1 1 calc R U
C18 C 0.54878(11) 0.6625(2) 0.29683(17) 0.0234(5) Uani 1 1 d . .
H29 H 0.5661 0.6086 0.2406 0.028 Uiso 1 1 calc R U
C17 C 0.52814(11) 0.7989(2) 0.28766(16) 0.0199(5) Uani 1 1 d . .
H30 H 0.5295 0.8504 0.2244 0.024 Uiso 1 1 calc R U
Fe1 Fe 0.07256(2) 0.70338(3) 0.13511(2) 0.01170(9) Uani 1 1 d . .
Fe2 Fe 0.43428(2) 0.69183(3) 0.33876(2) 0.01134(9) Uani 1 1 d . .

loop_
_atom_site_aniso_label
_atom_site_aniso_U_11
_atom_site_aniso_U_22
_atom_site_aniso_U_33
_atom_site_aniso_U_23
_atom_site_aniso_U_13
_atom_site_aniso_U_12
C21 0.0097(9) 0.0126(10) 0.0164(9) 0.0012(8) 0.0027(7) 0.0000(8)
C22 0.0142(10) 0.0179(11) 0.0196(10) 0.0053(8) -0.0011(7) -0.0019(8)
C23 0.0132(10) 0.0210(11) 0.0288(11) 0.0126(9) 0.0008(8) 0.0012(9)
C24 0.0151(10) 0.0101(10) 0.0353(12) 0.0047(9) 0.0067(8) 0.0007(8)
C25 0.0097(9) 0.0133(11) 0.0251(10) 0.0000(8) 0.0062(7) -0.0003(8)
C26 0.0164(10) 0.0107(10) 0.0318(11) -0.0062(9) 0.0071(8) -0.0024(8)
C27 0.0160(10) 0.0214(11) 0.0221(10) -0.0095(9) 0.0048(8) -0.0059(9)
C28 0.0145(10) 0.0175(11) 0.0155(9) -0.0011(8) 0.0018(7) -0.0016(8)
C29 0.0090(9) 0.0121(10) 0.0164(9) 0.0006(8) 0.0032(7) -0.0027(8)
C30 0.0093(9) 0.0128(10) 0.0168(9) 0.0007(7) 0.0050(7) -0.0008(8)
C1 0.0072(9) 0.0134(10) 0.0141(9) 0.0019(7) -0.0020(7) 0.0004(8)
C2 0.0106(9) 0.0178(11) 0.0145(9) 0.0023(8) -0.0026(7) -0.0028(8)
C3 0.0112(9) 0.0148(10) 0.0244(10) 0.0063(8) -0.0040(7) -0.0018(8)
C4 0.0108(9) 0.0141(10) 0.0272(11) -0.0044(8) -0.0030(8) 0.0018(8)
C5 0.0077(9) 0.0186(11) 0.0155(9) -0.0015(8) -0.0003(7) 0.0022(8)
C6 0.0126(10) 0.0162(11) 0.0327(11) -0.0024(9) -0.0011(8) 0.0054(9)
C7 0.0114(10) 0.0327(13) 0.0258(11) 0.0002(9) 0.0043(8) 0.0074(9)
C8 0.0087(10) 0.0207(12) 0.0367(12) 0.0066(9) -0.0032(8) -0.0020(8)
C9 0.0133(10) 0.0208(11) 0.0258(11) -0.0034(9) -0.0085(8) 0.0013(9)
C10 0.0125(10) 0.0214(11) 0.0220(10) 0.0052(8) -0.0044(8) 0.0018(8)
C11 0.0077(9) 0.0138(10) 0.0138(9) -0.0010(7) -0.0020(7) -0.0009(8)
C15 0.0113(9) 0.0169(10) 0.0118(9) 0.0008(8) -0.0031(7) 0.0000(8)
C14 0.0128(9) 0.0151(10) 0.0179(9) -0.0061(8) -0.0023(7) 0.0026(8)
C13 0.0111(9) 0.0108(10) 0.0238(10) 0.0030(8) -0.0034(7) -0.0007(8)
C12 0.0090(9) 0.0171(10) 0.0149(9) 0.0018(8) 0.0000(7) -0.0022(8)
C16 0.0125(10) 0.0206(11) 0.0239(10) -0.0040(9) -0.0019(8) -0.0072(9)
C20 0.0156(10) 0.0375(13) 0.0167(10) 0.0032(9) -0.0056(8) -0.0108(10)
C19 0.0113(10) 0.0265(12) 0.0390(12) 0.0091(10) -0.0074(8) -0.0006(9)
C18 0.0092(10) 0.0265(12) 0.0347(12) -0.0062(10) 0.0041(8) -0.0027(9)
C17 0.0143(10) 0.0266(12) 0.0188(10) 0.0035(9) 0.0011(8) -0.0098(9)
Fe1 0.00835(15) 0.01204(16) 0.01459(15) -0.00012(10) -0.00106(10) 0.00023(11)
Fe2 0.00855(15) 0.01268(16) 0.01270(14) 0.00146(10) -0.00085(10) -0.00095(11)

loop_
_atom_type_symbol
_atom_type_description
_atom_type_scat_dispersion_real
_atom_type_scat_dispersion_imag
_atom_type_scat_source
C C 0.0033 0.0016 'International Tables Vol C Tables 4.2.6.8 and 6.1.1.4'
H H 0.0000 0.0000 'International Tables Vol C Tables 4.2.6.8 and 6.1.1.4'
Fe Fe 0.3463 0.8444 'International Tables Vol C Tables 4.2.6.8 and 6.1.1.4'

loop_
_geom_angle_atom_site_label_1
_geom_angle_atom_site_label_2
_geom_angle_atom_site_label_3
_geom_angle
C22 C21 C30 118.92(18)
C22 C21 C1 119.02(16)
C30 C21 C1 121.86(16)
C21 C22 C23 122.09(18)
C21 C22 H2 119.0
C23 C22 H2 119.0
C24 C23 C22 119.65(18)
C24 C23 H3 120.2
C22 C23 H3 120.2
C23 C24 C25 120.69(19)
C23 C24 H4 119.7
C25 C24 H4 119.7
C24 C25 C26 120.70(19)
C24 C25 C30 119.87(17)
C26 C25 C30 119.43(17)
C27 C26 C25 121.01(19)
C27 C26 H6 119.5
C25 C26 H6 119.5
C26 C27 C28 119.22(18)
C26 C27 H7 120.4
C28 C27 H7 120.4
C29 C28 C27 122.31(18)
C29 C28 H8 118.8
C27 C28 H8 118.8
C28 C29 C30 118.97(18)
C28 C29 C11 119.18(17)
C30 C29 C11 121.68(16)
C25 C30 C21 117.17(16)
C25 C30 C29 117.41(16)
C21 C30 C29 125.42(18)
C2 C1 C5 106.81(16)
C2 C1 C21 126.49(16)
C5 C1 C21 126.69(16)
C2 C1 Fe1 68.90(10)
C5 C1 Fe1 68.65(10)
C21 C1 Fe1 126.48(13)
C3 C2 C1 108.53(16)
C3 C2 Fe1 69.94(10)
C1 C2 Fe1 70.44(10)
C3 C2 H12 125.7
C1 C2 H12 125.7
Fe1 C2 H12 125.5
C2 C3 C4 108.11(17)
C2 C3 Fe1 69.61(11)
C4 C3 Fe1 69.77(11)
C2 C3 H13 125.9
C4 C3 H13 125.9
Fe1 C3 H13 126.3
C5 C4 C3 107.85(17)
C5 C4 Fe1 69.35(11)
C3 C4 Fe1 69.68(11)
C5 C4 H14 126.1
C3 C4 H14 126.1
Fe1 C4 H14 126.5
C4 C5 C1 108.68(16)
C4 C5 Fe1 70.18(11)
C1 C5 Fe1 70.59(10)
C4 C5 H15 125.7
C1 C5 H15 125.7
Fe1 C5 H15 125.2
C10 C6 C7 107.83(18)
C10 C6 Fe1 69.61(11)
C7 C6 Fe1 70.10(11)
C10 C6 H16 126.1
C7 C6 H16 126.1
Fe1 C6 H16 125.8
C8 C7 C6 107.91(18)
C8 C7 Fe1 70.16(11)
C6 C7 Fe1 69.24(11)
C8 C7 H17 126.0
C6 C7 H17 126.0
Fe1 C7 H17 126.1
C9 C8 C7 108.23(19)
C9 C8 Fe1 69.58(11)
C7 C8 Fe1 69.43(11)
C9 C8 H18 125.9
C7 C8 H18 125.9
Fe1 C8 H18 126.7
C8 C9 C10 107.89(18)
C8 C9 Fe1 70.19(11)
C10 C9 Fe1 69.16(11)
C8 C9 H19 126.1
C10 C9 H19 126.1
Fe1 C9 H19 126.2
C6 C10 C9 108.15(18)
C6 C10 Fe1 69.67(11)
C9 C10 Fe1 70.20(11)
C6 C10 H20 125.9
C9 C10 H20 125.9
Fe1 C10 H20 125.8
C12 C11 C15 107.01(16)
C12 C11 C29 127.51(16)
C15 C11 C29 125.46(16)
C12 C11 Fe2 68.76(10)
C15 C11 Fe2 68.61(10)
C29 C11 Fe2 126.90(13)
C14 C15 C11 108.31(16)
C14 C15 Fe2 69.76(10)
C11 C15 Fe2 70.71(10)
C14 C15 H22 125.8
C11 C15 H22 125.8
Fe2 C15 H22 125.3
C13 C14 C15 108.14(16)
C13 C14 Fe2 69.74(10)
C15 C14 Fe2 69.60(10)
C13 C14 H23 125.9
C15 C14 H23 125.9
Fe2 C14 H23 126.3
C14 C13 C12 107.96(17)
C14 C13 Fe2 69.71(11)
C12 C13 Fe2 69.72(11)
C14 C13 H24 126.0
C12 C13 H24 126.0
Fe2 C13 H24 126.1
C13 C12 C11 108.55(16)
C13 C12 Fe2 69.70(10)
C11 C12 Fe2 70.68(10)
C13 C12 H25 125.7
C11 C12 H25 125.7
Fe2 C12 H25 125.5
C20 C16 C17 108.36(19)
C20 C16 Fe2 70.01(11)
C17 C16 Fe2 70.20(11)
C20 C16 H26 125.8
C17 C16 H26 125.8
Fe2 C16 H26 125.6
C16 C20 C19 107.80(18)
C16 C20 Fe2 69.38(11)
C19 C20 Fe2 70.24(11)
C16 C20 H27 126.1
C19 C20 H27 126.1
Fe2 C20 H27 125.9
C18 C19 C20 108.09(19)
C18 C19 Fe2 70.01(11)
C20 C19 Fe2 69.17(11)
C18 C19 H28 126.0
C20 C19 H28 126.0
Fe2 C19 H28 126.4
C19 C18 C17 107.95(19)
C19 C18 Fe2 69.73(11)
C17 C18 Fe2 69.28(11)
C19 C18 H29 126.0
C17 C18 H29 126.0
Fe2 C18 H29 126.5
C16 C17 C18 107.80(18)
C16 C17 Fe2 69.16(11)
C18 C17 Fe2 70.23(11)
C16 C17 H30 126.1
C18 C17 H30 126.1
Fe2 C17 H30 126.1
C10 Fe1 C6 40.72(8)
C10 Fe1 C5 107.65(8)
C6 Fe1 C5 128.32(8)
C10 Fe1 C2 149.44(8)
C6 Fe1 C2 116.56(8)
C5 Fe1 C2 68.36(7)
C10 Fe1 C7 68.28(8)
C6 Fe1 C7 40.66(8)
C5 Fe1 C7 166.93(8)
C2 Fe1 C7 108.40(8)
C10 Fe1 C9 40.64(8)
C6 Fe1 C9 68.38(8)
C5 Fe1 C9 117.57(8)
C2 Fe1 C9 168.62(8)
C7 Fe1 C9 68.07(8)
C10 Fe1 C3 168.44(8)
C6 Fe1 C3 150.25(8)
C5 Fe1 C3 68.18(8)
C2 Fe1 C3 40.45(8)
C7 Fe1 C3 118.19(8)
C9 Fe1 C3 130.63(8)
C10 Fe1 C4 129.46(8)
C6 Fe1 C4 167.15(8)
C5 Fe1 C4 40.47(8)
C2 Fe1 C4 68.21(8)
C7 Fe1 C4 151.45(9)
C9 Fe1 C4 109.36(8)
C3 Fe1 C4 40.55(8)
C10 Fe1 C8 68.00(8)
C6 Fe1 C8 68.15(8)
C5 Fe1 C8 151.04(8)
C2 Fe1 C8 130.25(8)
C7 Fe1 C8 40.40(9)
C9 Fe1 C8 40.24(8)
C3 Fe1 C8 110.04(8)
C4 Fe1 C8 118.91(8)
C10 Fe1 C1 116.21(8)
C6 Fe1 C1 106.92(8)
C5 Fe1 C1 40.76(7)
C2 Fe1 C1 40.66(7)
C7 Fe1 C1 128.69(8)
C9 Fe1 C1 149.94(8)
C3 Fe1 C1 68.25(7)
C4 Fe1 C1 68.32(7)
C8 Fe1 C1 167.70(8)
C16 Fe2 C20 40.61(8)
C16 Fe2 C15 123.25(8)
C20 Fe2 C15 160.36(9)
C16 Fe2 C14 159.87(8)
C20 Fe2 C14 157.98(9)
C15 Fe2 C14 40.64(7)
C16 Fe2 C13 157.90(8)
C20 Fe2 C13 122.78(8)
C15 Fe2 C13 68.38(7)
C14 Fe2 C13 40.56(7)
C16 Fe2 C12 121.98(8)
C20 Fe2 C12 108.55(8)
C15 Fe2 C12 68.36(7)
C14 Fe2 C12 68.23(7)
C13 Fe2 C12 40.59(7)
C16 Fe2 C17 40.64(8)
C20 Fe2 C17 68.32(8)
C15 Fe2 C17 106.47(8)
C14 Fe2 C17 123.44(8)
C13 Fe2 C17 160.47(8)
C12 Fe2 C17 156.89(8)
C16 Fe2 C19 68.15(9)
C20 Fe2 C19 40.59(9)
C15 Fe2 C19 156.88(8)
C14 Fe2 C19 122.25(8)
C13 Fe2 C19 108.87(8)
C12 Fe2 C19 125.48(8)
C17 Fe2 C19 68.03(8)
C16 Fe2 C18 68.15(8)
C20 Fe2 C18 68.12(8)
C15 Fe2 C18 121.04(8)
C14 Fe2 C18 107.65(8)
C13 Fe2 C18 124.70(8)
C12 Fe2 C18 161.55(8)
C17 Fe2 C18 40.50(8)
C19 Fe2 C18 40.26(8)
C16 Fe2 C11 107.23(8)
C20 Fe2 C11 124.40(8)
C15 Fe2 C11 40.68(7)
C14 Fe2 C11 68.28(7)
C13 Fe2 C11 68.29(7)
C12 Fe2 C11 40.56(7)
C17 Fe2 C11 120.91(8)
C19 Fe2 C11 161.57(8)
C18 Fe2 C11 156.41(8)

loop_
_geom_bond_atom_site_label_1
_geom_bond_atom_site_label_2
_geom_bond_distance
C21 C22 1.376(3)
C21 C30 1.435(2)
C21 C1 1.483(3)
C22 C23 1.402(3)
C22 H2 0.9300
C23 C24 1.355(3)
C23 H3 0.9300
C24 C25 1.410(3)
C24 H4 0.9300
C25 C26 1.412(3)
C25 C30 1.434(3)
C26 C27 1.363(3)
C26 H6 0.9300
C27 C28 1.402(3)
C27 H7 0.9300
C28 C29 1.374(3)
C28 H8 0.9300
C29 C30 1.437(3)
C29 C11 1.481(3)
C1 C2 1.427(3)
C1 C5 1.428(3)
C1 Fe1 2.0635(18)
C2 C3 1.414(3)
C2 Fe1 2.0430(18)
C2 H12 0.9300
C3 C4 1.420(3)
C3 Fe1 2.0474(19)
C3 H13 0.9300
C4 C5 1.413(3)
C4 Fe1 2.0486(19)
C4 H14 0.9300
C5 Fe1 2.0377(18)
C5 H15 0.9300
C6 C10 1.415(3)
C6 C7 1.418(3)
C6 Fe1 2.034(2)
C6 H16 0.9300
C7 C8 1.416(3)
C7 Fe1 2.0455(19)
C7 H17 0.9300
C8 C9 1.411(3)
C8 Fe1 2.0552(19)
C8 H18 0.9300
C9 C10 1.417(3)
C9 Fe1 2.0472(19)
C9 H19 0.9300
C10 Fe1 2.0335(19)
C10 H20 0.9300
C11 C12 1.425(3)
C11 C15 1.428(3)
C11 Fe2 2.0677(18)
C15 C14 1.417(3)
C15 Fe2 2.0397(17)
C15 H22 0.9300
C14 C13 1.415(3)
C14 Fe2 2.0418(18)
C14 H23 0.9300
C13 C12 1.417(3)
C13 Fe2 2.0421(19)
C13 H24 0.9300
C12 Fe2 2.0423(18)
C12 H25 0.9300
C16 C20 1.411(3)
C16 C17 1.414(3)
C16 Fe2 2.0293(19)
C16 H26 0.9300
C20 C19 1.419(3)
C20 Fe2 2.0377(19)
C20 H27 0.9300
C19 C18 1.414(3)
C19 Fe2 2.0518(19)
C19 H28 0.9300
C18 C17 1.418(3)
C18 Fe2 2.0555(19)
C18 H29 0.9300
C17 Fe2 2.0430(19)
C17 H30 0.9300

loop_
_geom_torsion_atom_site_label_1
_geom_torsion_atom_site_label_2
_geom_torsion_atom_site_label_3
_geom_torsion_atom_site_label_4
_geom_torsion
C30 C21 C22 C23 -5.2(3)
C1 C21 C22 C23 169.75(17)
C21 C22 C23 C24 -5.1(3)
C22 C23 C24 C25 6.3(3)
C23 C24 C25 C26 -176.84(18)
C23 C24 C25 C30 2.7(3)
C24 C25 C26 C27 -176.82(18)
C30 C25 C26 C27 3.6(3)
C25 C26 C27 C28 6.0(3)
C26 C27 C28 C29 -5.9(3)
C27 C28 C29 C30 -4.0(3)
C27 C28 C29 C11 171.33(17)
C24 C25 C30 C21 -12.6(2)
C26 C25 C30 C21 166.97(16)
C24 C25 C30 C29 167.29(16)
C26 C25 C30 C29 -13.2(2)
C22 C21 C30 C25 13.7(2)
C1 C21 C30 C25 -161.14(16)
C22 C21 C30 C29 -166.17(17)
C1 C21 C30 C29 19.0(3)
C28 C29 C30 C25 13.3(2)
C11 C29 C30 C25 -161.93(16)
C28 C29 C30 C21 -166.87(17)
C11 C29 C30 C21 17.9(3)
C22 C21 C1 C2 -132.96(19)
C30 C21 C1 C2 41.9(3)
C22 C21 C1 C5 45.7(3)
C30 C21 C1 C5 -139.50(18)
C22 C21 C1 Fe1 -43.5(2)
C30 C21 C1 Fe1 131.28(15)
C5 C1 C2 C3 1.4(2)
C21 C1 C2 C3 -179.72(17)
Fe1 C1 C2 C3 59.80(12)
C5 C1 C2 Fe1 -58.39(12)
C21 C1 C2 Fe1 120.48(18)
C1 C2 C3 C4 -0.8(2)
Fe1 C2 C3 C4 59.35(13)
C1 C2 C3 Fe1 -60.11(12)
C2 C3 C4 C5 -0.2(2)
Fe1 C3 C4 C5 59.04(13)
C2 C3 C4 Fe1 -59.25(13)
C3 C4 C5 C1 1.1(2)
Fe1 C4 C5 C1 60.35(12)
C3 C4 C5 Fe1 -59.25(13)
C2 C1 C5 C4 -1.6(2)
C21 C1 C5 C4 179.59(17)
Fe1 C1 C5 C4 -60.09(13)
C2 C1 C5 Fe1 58.54(12)
C21 C1 C5 Fe1 -120.32(18)
C10 C6 C7 C8 -0.1(2)
Fe1 C6 C7 C8 -59.74(13)
C10 C6 C7 Fe1 59.63(13)
C6 C7 C8 C9 0.2(2)
Fe1 C7 C8 C9 -58.94(13)
C6 C7 C8 Fe1 59.16(13)
C7 C8 C9 C10 -0.3(2)
Fe1 C8 C9 C10 -59.10(13)
C7 C8 C9 Fe1 58.85(13)
C7 C6 C10 C9 0.0(2)
Fe1 C6 C10 C9 59.90(13)
C7 C6 C10 Fe1 -59.93(13)
C8 C9 C10 C6 0.2(2)
Fe1 C9 C10 C6 -59.56(13)
C8 C9 C10 Fe1 59.74(13)
C28 C29 C11 C12 43.1(3)
C30 C29 C11 C12 -141.67(18)
C28 C29 C11 C15 -135.72(19)
C30 C29 C11 C15 39.5(3)
C28 C29 C11 Fe2 -47.2(2)
C30 C29 C11 Fe2 128.03(16)
C12 C11 C15 C14 1.7(2)
C29 C11 C15 C14 -179.29(16)
Fe2 C11 C15 C14 59.87(12)
C12 C11 C15 Fe2 -58.21(12)
C29 C11 C15 Fe2 120.84(18)
C11 C15 C14 C13 -1.2(2)
Fe2 C15 C14 C13 59.29(12)
C11 C15 C14 Fe2 -60.47(12)
C15 C14 C13 C12 0.2(2)
Fe2 C14 C13 C12 59.44(12)
C15 C14 C13 Fe2 -59.21(13)
C14 C13 C12 C11 0.8(2)
Fe2 C13 C12 C11 60.24(12)
C14 C13 C12 Fe2 -59.44(12)
C15 C11 C12 C13 -1.5(2)
C29 C11 C12 C13 179.46(17)
Fe2 C11 C12 C13 -59.63(12)
C15 C11 C12 Fe2 58.12(12)
C29 C11 C12 Fe2 -120.91(18)
C17 C16 C20 C19 0.0(2)
Fe2 C16 C20 C19 59.98(13)
C17 C16 C20 Fe2 -59.97(13)
C16 C20 C19 C18 0.0(2)
Fe2 C20 C19 C18 59.40(13)
C16 C20 C19 Fe2 -59.44(13)
C20 C19 C18 C17 0.0(2)
Fe2 C19 C18 C17 58.92(13)
C20 C19 C18 Fe2 -58.88(13)
C20 C16 C17 C18 0.0(2)
Fe2 C16 C17 C18 -59.84(13)
C20 C16 C17 Fe2 59.85(13)
C19 C18 C17 C16 0.0(2)
Fe2 C18 C17 C16 59.17(13)
C19 C18 C17 Fe2 -59.20(13)
